data_2005046
loop_
_publ_author_name
'Lemoine, P.'
'Chiadmi, M.'
'Bissery, V.'
'Tomas, A.'
'Viossat, B.'

_publ_section_title
;
 Les Compos\'es de la Metformine avec les Ions Co^II^, Cu^II^ et Ni^II^
;
_journal_issue 6
_journal_name_full 'Acta Crystallographica Section C'
_journal_page_first 1430
_journal_page_last 1436
_journal_paper_doi 10.1107/S0108270195008377
_journal_volume 52
_journal_year 1996
_chemical_formula_sum 'C4 H12 Cl3 Co N5'
_chemical_formula_weight 295.47
_space_group_IT_number 14
_symmetry_cell_setting monoclinic
_symmetry_space_group_name_Hall '-P 2ybc'
_symmetry_space_group_name_H-M 'P 1 21/c 1'
_atom_type_scat_source IntTabIV
_cell_angle_alpha 90
_cell_angle_beta 112.97(3)
_cell_angle_gamma 90
_cell_formula_units_Z 4
_cell_length_a 12.502(5)
_cell_length_b 7.533(2)
_cell_length_c 13.040(4)
_cell_measurement_reflns_used 29
_cell_measurement_temperature 295(2)
_cell_measurement_theta_max 11.55
_cell_measurement_theta_min 3.15
_cell_volume 1130.7(7)
_diffrn_measurement_device 'Siemens P3'
_diffrn_measurement_method \q-2\q
_diffrn_radiation_type MoK\a
_diffrn_radiation_wavelength 0.7107
_diffrn_reflns_av_R_equivalents 0.038
_diffrn_reflns_limit_h_max 14
_diffrn_reflns_limit_h_min -16
_diffrn_reflns_limit_k_max 9
_diffrn_reflns_limit_k_min 0
_diffrn_reflns_limit_l_max 16
_diffrn_reflns_limit_l_min 0
_diffrn_reflns_number 2810
_diffrn_reflns_theta_max 27.53
_diffrn_standards_decay_% +-2.5
_diffrn_standards_interval_count 60
_diffrn_standards_number 3
_exptl_absorpt_coefficient_mu 2.09
_exptl_absorpt_correction_type none
_exptl_crystal_colour bleue
_exptl_crystal_density_diffrn 1.74
_exptl_crystal_density_meas 1.71(2)
_exptl_crystal_description 'baguette parall\'el\'epip\'edique'
_exptl_crystal_size_max 0.4
_exptl_crystal_size_mid 0.1
_exptl_crystal_size_min 0.08
_refine_diff_density_max 0.37
_refine_diff_density_min -0.29
_refine_ls_extinction_method none
_refine_ls_goodness_of_fit_obs 1.28
_refine_ls_number_parameters 119
_refine_ls_number_reflns 1478
_refine_ls_R_factor_obs 0.031
_refine_ls_shift/esd_max 0.003
_refine_ls_structure_factor_coef F
_refine_ls_weighting_scheme unit
_refine_ls_wR_factor_obs 0.031
_reflns_number_observed 1478
_reflns_number_total 2608
_reflns_observed_criterion I>=4\s(I)
_cod_data_source_file pa1186.cif
_cod_data_source_block I
_cod_depositor_comments
;
The following automatic conversions were performed:

'_cell_measurement_temperature' value 'Temp\'erature ambiante' was
changed to '295(2)' - the room/ambient temperature average [293;298]
in Kelvins(K) was taken.

Automatic conversion script
Id: cif_fix_values 1646 2011-03-28 12:23:43Z adriana 

The following automatic conversions were performed:

'_cell_measurement_temperature' value 'Temp\'erature ambiante' was
changed to '295(2)' - the room/ambient temperature average [293;298]
in Kelvins(K) was taken.

Automatic conversion script
Id: cif_fix_values 1715 2011-07-08 13:25:40Z adriana 
;
_cod_original_cell_volume 1130.7
_cod_original_sg_symbol_H-M 'P 21/c'
_cod_original_formula_sum 'C4 H12 Cl3 Co N5 '
_cod_database_code 2005046

loop_
_symmetry_equiv_pos_as_xyz
x,y,z
x,1/2-y,1/2+z
-x,-y,-z
-x,1/2+y,1/2-z

loop_
_atom_site_label
_atom_site_fract_x
_atom_site_fract_y
_atom_site_fract_z
_atom_site_U_iso_or_equiv
Co 0.7176(1) 0.1389(1) 0.6989(1) 0.0290(1)
Cl(1) 0.8633(1) 0.1537(2) 0.8697(1) 0.0400(1)
Cl(2) 0.5385(1) 0.0992(2) 0.6972(1) 0.0400(1)
Cl(3) 0.7574(1) -0.0750(2) 0.5979(1) 0.0500(1)
N(1) 0.5884(4) 0.2582(5) 0.4510(3) 0.0430(4)
N(2) 0.6316(4) 0.5524(5) 0.4608(3) 0.0400(4)
N(3) 0.7170(3) 0.3711(5) 0.6174(3) 0.0270(3)
N(4) 0.8843(3) 0.5032(6) 0.6174(3) 0.0390(4)
N(5) 0.8268(3) 0.5571(5) 0.7609(3) 0.0320(3)
C(1) 0.6476(4) 0.3949(6) 0.5090(4) 0.0300(4)
C(2) 0.8094(4) 0.4838(6) 0.6646(3) 0.0260(4)
C(51) 0.7358(5) 0.5726(8) 0.8026(4) 0.0550(6)
C(52) 0.9365(5) 0.6437(8) 0.8263(4) 0.0520(6)
H(11) 0.5946 0.1578 0.4712 0.0659
H(12) 0.5369 0.2614 0.3804 0.0659
H(21) 0.6460 0.6394 0.4960 0.0659
H(22) 0.5937 0.5633 0.3950 0.0659
H(41) 0.9464 0.5646 0.6415 0.0659
H(42) 0.8730 0.4331 0.5601 0.0659
H(511) 0.6658 0.4938 0.7560 0.0659
H(512) 0.7222 0.6977 0.8125 0.0659
H(513) 0.7597 0.5116 0.8774 0.0659
H(521) 0.9433 0.6590 0.9019 0.0659
H(522) 0.9360 0.7577 0.8108 0.0659
H(523) 1.0066 0.5737 0.8237 0.0659

loop_
_geom_angle_atom_site_label_1
_geom_angle_atom_site_label_2
_geom_angle_atom_site_label_3
_geom_angle
_geom_angle_publ_flag
N(3) Co Cl(1) 107.90(10) yes
N(3) Co Cl(2) 107.90(10) yes
N(3) Co Cl(3) 105.40(10) yes
Cl(1) Co Cl(2) 115.60(10) yes
Cl(1) Co Cl(3) 109.50(10) yes
Cl(2) Co Cl(3) 110.20(10) yes
Co N(3) C(1) 121.8(3) yes
Co N(3) C(2) 117.7(3) yes
C(1) N(3) C(2) 118.2(4) yes
C(2) N(5) C(51) 122.3(4) yes
C(2) N(5) C(52) 121.0(4) yes
C(51) N(5) C(52) 116.4(4) yes
N(1) C(1) N(2) 118.8(4) yes
N(1) C(1) N(3) 118.9(4) yes
N(2) C(1) N(3) 122.2(4) yes
N(3) C(2) N(4) 119.2(4) yes
N(3) C(2) N(5) 119.1(4) yes
N(4) C(2) N(5) 121.4(4) yes

loop_
_geom_bond_atom_site_label_1
_geom_bond_atom_site_label_2
_geom_bond_distance
_geom_bond_publ_flag
Co Cl(1) 2.2640(10) yes
Co Cl(2) 2.2500(10) yes
Co Cl(3) 2.256(2) yes
Co N(3) 2.045(4) yes
N(1) C(1) 1.320(6) yes
N(2) C(1) 1.321(6) yes
N(3) C(1) 1.351(5) yes
N(3) C(2) 1.370(6) yes
N(4) C(2) 1.315(6) yes
N(5) C(2) 1.310(6) yes
N(5) C(51) 1.444(8) yes
N(5) C(52) 1.457(7) yes
N(1) H(11) 0.80 no
N(2) H(21) 0.77 no
N(2) H(22) 0.81 no
N(4) H(41) 0.84 no
N(4) H(42) 0.89 no
C(51) H(511) 1.04 no
C(51) H(512) 0.97 no
C(51) H(513) 1.01 no
C(52) H(521) 0.96 no
C(52) H(522) 0.90 no
C(52) H(523) 1.03 no
